data_7157905
loop_
_publ_author_name
'Sahu, Archana K.'
'Unnava, Ramanjaneyulu'
'Behera, Bipin K.'
'Saikia, Anil K.'

_publ_section_title
;
 Synthesis of dibenzocyclohepta[1,2-a]naphthalene derivatives from
 phenylacetaldehyde and alkynyl benzyl alcohols via sequential
 electrophilic addition and double Friedel-Crafts reactions.
;
_journal_issue 11
_journal_name_full 'Organic &amp; biomolecular chemistry'
_journal_page_first 2430
_journal_page_last 2435
_journal_paper_doi 10.1039/d1ob00057h
_journal_volume 19
_journal_year 2021
_chemical_formula_sum 'C23 H16'
_chemical_formula_weight 292.36
_space_group_IT_number 2
_space_group_name_Hall '-P 1'
_space_group_name_H-M_alt 'P -1'
_symmetry_cell_setting triclinic
_symmetry_space_group_name_H-M 'P -1'
_atom_sites_solution_hydrogens geom
_atom_sites_solution_primary direct
_atom_sites_solution_secondary difmap
_audit_creation_method SHELXL-97
_audit_update_record
;
2018-10-13 deposited with the CCDC.	2021-02-25 downloaded from the CCDC.
;
_cell_angle_alpha 107.954(7)
_cell_angle_beta 100.920(7)
_cell_angle_gamma 104.829(5)
_cell_formula_units_Z 2
_cell_length_a 8.7105(6)
_cell_length_b 9.7870(7)
_cell_length_c 10.2324(12)
_cell_measurement_reflns_used 999
_cell_measurement_temperature 296(2)
_cell_measurement_theta_max 25.00
_cell_measurement_theta_min 2.52
_cell_volume 767.28(13)
_computing_structure_refinement 'SHELXL-97 (Sheldrick, 1997)'
_computing_structure_solution 'SHELXS-97 (Sheldrick, 1990)'
_diffrn_ambient_temperature 296(2)
_diffrn_measured_fraction_theta_full 0.984
_diffrn_measured_fraction_theta_max 0.984
_diffrn_measurement_device_type 'CCD area detector'
_diffrn_measurement_method 'phi and omega scans'
_diffrn_radiation_monochromator graphite
_diffrn_radiation_source 'fine-focus sealed tube'
_diffrn_radiation_type MoK\a
_diffrn_radiation_wavelength 0.71073
_diffrn_reflns_av_R_equivalents 0.0387
_diffrn_reflns_av_sigmaI/netI 0.0558
_diffrn_reflns_limit_h_max 10
_diffrn_reflns_limit_h_min -10
_diffrn_reflns_limit_k_max 11
_diffrn_reflns_limit_k_min -11
_diffrn_reflns_limit_l_max 12
_diffrn_reflns_limit_l_min -12
_diffrn_reflns_number 8219
_diffrn_reflns_theta_full 25.00
_diffrn_reflns_theta_max 25.00
_diffrn_reflns_theta_min 2.19
_exptl_absorpt_coefficient_mu 0.072
_exptl_absorpt_correction_T_max 0.986
_exptl_absorpt_correction_T_min 0.980
_exptl_absorpt_correction_type multi-scan
_exptl_absorpt_process_details MULTI-SCAN
_exptl_crystal_colour white
_exptl_crystal_density_diffrn 1.265
_exptl_crystal_density_method 'not measured'
_exptl_crystal_description block
_exptl_crystal_F_000 308
_exptl_crystal_size_max 0.28
_exptl_crystal_size_mid 0.24
_exptl_crystal_size_min 0.20
_refine_diff_density_max 0.187
_refine_diff_density_min -0.214
_refine_diff_density_rms 0.044
_refine_ls_extinction_method none
_refine_ls_goodness_of_fit_ref 1.031
_refine_ls_hydrogen_treatment mixed
_refine_ls_matrix_type full
_refine_ls_number_parameters 208
_refine_ls_number_reflns 2659
_refine_ls_number_restraints 0
_refine_ls_restrained_S_all 1.031
_refine_ls_R_factor_all 0.1172
_refine_ls_R_factor_gt 0.0606
_refine_ls_shift/su_max 0.000
_refine_ls_shift/su_mean 0.000
_refine_ls_structure_factor_coef Fsqd
_refine_ls_weighting_details 'calc w=1/[\s^2^(Fo^2^)+(0.1000P)^2^+0.0000P] where P=(Fo^2^+2Fc^2^)/3'
_refine_ls_weighting_scheme calc
_refine_ls_wR_factor_gt 0.1672
_refine_ls_wR_factor_ref 0.1977
_reflns_number_gt 1411
_reflns_number_total 2659
_reflns_threshold_expression >2sigma(I)
_cod_data_source_file d1ob00057h3.cif
_cod_data_source_block arc-hph-1
_cod_depositor_comments
;
The following automatic conversions were performed:

data item '_exptl_absorpt_correction_type' value 'MULTI-SCAN' was
changed to 'multi-scan' in accordance with the
/home/data/users/saulius/crontab/automatic-downloads/rss-feeds/RSC/lib/dictionaries/cif_core.dic
dictionary named 'cif_core.dic' version 2.4.2 last updated on
2011-04-26.

data item '_symmetry_cell_setting' value 'Triclinic' was changed to
'triclinic' in accordance with the
/home/data/users/saulius/crontab/automatic-downloads/rss-feeds/RSC/lib/dictionaries/cif_core.dic
dictionary named 'cif_core.dic' version 2.4.2 last updated on
2011-04-26.

Automatic conversion script
Id: cif_fix_values 7556 2019-12-06 15:28:31Z antanas 

 Adding full bibliography for 7157905--7157906.cif.
;
_cod_original_cell_volume 767.28(12)
_cod_original_sg_symbol_H-M 'P-1   '
_cod_database_code 7157905

loop_
_symmetry_equiv_pos_as_xyz
'x, y, z'
'-x, -y, -z'

loop_
_atom_site_label
_atom_site_type_symbol
_atom_site_fract_x
_atom_site_fract_y
_atom_site_fract_z
_atom_site_U_iso_or_equiv
_atom_site_adp_type
_atom_site_occupancy
_atom_site_symmetry_multiplicity
_atom_site_calc_flag
_atom_site_refinement_flags
_atom_site_disorder_assembly
_atom_site_disorder_group
C1 C 0.2523(3) 0.5782(3) 0.8354(3) 0.0498(8) Uani 1 1 d . . .
C2 C 0.2470(3) 0.4511(3) 0.8691(3) 0.0512(8) Uani 1 1 d . . .
C3 C 0.2666(4) 0.3120(3) 0.7733(3) 0.0532(8) Uani 1 1 d . . .
C4 C 0.2969(4) 0.5896(3) 0.7049(3) 0.0504(8) Uani 1 1 d . . .
C5 C 0.2227(3) 0.7038(3) 0.9317(3) 0.0529(8) Uani 1 1 d . . .
C6 C 0.1978(4) 0.7001(4) 1.0637(3) 0.0574(8) Uani 1 1 d . . .
C7 C 0.1829(3) 0.2476(3) 0.6256(3) 0.0538(8) Uani 1 1 d . . .
C8 C 0.4252(4) 0.7151(3) 0.7162(3) 0.0561(8) Uani 1 1 d . . .
H8 H 0.4824 0.7919 0.8059 0.067 Uiso 1 1 calc R . .
C9 C 0.2217(4) 0.4502(4) 1.0020(3) 0.0611(9) Uani 1 1 d . . .
H9 H 0.2205 0.3654 1.0254 0.073 Uiso 1 1 calc R . .
C10 C 0.2122(4) 0.4751(3) 0.5700(3) 0.0520(8) Uani 1 1 d . . .
C11 C 0.2122(4) 0.8323(4) 0.8994(3) 0.0623(9) Uani 1 1 d . . .
H11 H 0.2246 0.8362 0.8122 0.075 Uiso 1 1 calc R . .
C12 C 0.0885(4) 0.3309(3) 0.5603(3) 0.0583(8) Uani 1 1 d . . .
H12A H 0.0272 0.2680 0.4607 0.070 Uiso 1 1 calc R . .
H12B H 0.0102 0.3548 0.6119 0.070 Uiso 1 1 calc R . .
C13 C 0.1994(4) 0.5715(4) 1.0955(3) 0.0645(9) Uani 1 1 d . . .
H13 H 0.1848 0.5687 1.1825 0.077 Uiso 1 1 calc R . .
C14 C 0.1975(4) 0.1135(4) 0.5423(4) 0.0640(9) Uani 1 1 d . . .
H14 H 0.1410 0.0698 0.4447 0.077 Uiso 1 1 calc R . .
C15 C 0.3645(4) 0.2396(4) 0.8297(3) 0.0624(9) Uani 1 1 d . . .
H15 H 0.4205 0.2810 0.9273 0.075 Uiso 1 1 calc R . .
C16 C 0.1695(4) 0.8246(4) 1.1572(3) 0.0696(10) Uani 1 1 d . . .
H16 H 0.1545 0.8228 1.2444 0.083 Uiso 1 1 calc R . .
C17 C 0.1842(4) 0.9512(4) 0.9933(4) 0.0722(10) Uani 1 1 d . . .
H17 H 0.1788 1.0349 0.9700 0.087 Uiso 1 1 calc R . .
C18 C 0.4692(4) 0.7276(4) 0.5971(4) 0.0651(9) Uani 1 1 d . . .
H18 H 0.5562 0.8119 0.6069 0.078 Uiso 1 1 calc R . .
C19 C 0.1638(4) 0.9462(4) 1.1237(4) 0.0759(11) Uani 1 1 d . . .
H19 H 0.1461 1.0272 1.1879 0.091 Uiso 1 1 calc R . .
C20 C 0.3853(4) 0.6167(4) 0.4646(4) 0.0708(10) Uani 1 1 d . . .
H20 H 0.4139 0.6257 0.3838 0.085 Uiso 1 1 calc R . .
C21 C 0.2574(4) 0.4906(4) 0.4513(3) 0.0643(9) Uani 1 1 d . . .
H21 H 0.2007 0.4149 0.3610 0.077 Uiso 1 1 calc R . .
C22 C 0.3797(4) 0.1078(4) 0.7434(4) 0.0700(10) Uani 1 1 d . . .
H22 H 0.4484 0.0627 0.7822 0.084 Uiso 1 1 calc R . .
C23 C 0.2936(4) 0.0430(4) 0.6004(4) 0.0728(10) Uani 1 1 d . . .
H23 H 0.3002 -0.0484 0.5427 0.087 Uiso 1 1 calc R . .

loop_
_atom_site_aniso_label
_atom_site_aniso_U_11
_atom_site_aniso_U_22
_atom_site_aniso_U_33
_atom_site_aniso_U_23
_atom_site_aniso_U_13
_atom_site_aniso_U_12
C1 0.0454(17) 0.0508(18) 0.0528(17) 0.0213(14) 0.0127(14) 0.0143(14)
C2 0.0465(18) 0.0515(19) 0.0558(18) 0.0264(14) 0.0090(14) 0.0138(14)
C3 0.0523(19) 0.0435(17) 0.065(2) 0.0258(15) 0.0152(15) 0.0131(15)
C4 0.0524(18) 0.0513(18) 0.0577(19) 0.0273(15) 0.0188(15) 0.0234(15)
C5 0.0436(18) 0.059(2) 0.0572(19) 0.0230(15) 0.0134(14) 0.0182(15)
C6 0.0462(18) 0.064(2) 0.0515(19) 0.0156(15) 0.0099(14) 0.0119(15)
C7 0.0472(18) 0.0509(19) 0.064(2) 0.0249(15) 0.0173(15) 0.0130(15)
C8 0.059(2) 0.0503(19) 0.067(2) 0.0278(15) 0.0218(16) 0.0233(16)
C9 0.063(2) 0.060(2) 0.063(2) 0.0320(16) 0.0130(16) 0.0185(17)
C10 0.0524(19) 0.058(2) 0.0553(18) 0.0274(15) 0.0158(15) 0.0266(16)
C11 0.063(2) 0.059(2) 0.071(2) 0.0253(16) 0.0236(16) 0.0261(17)
C12 0.056(2) 0.0582(19) 0.0539(18) 0.0192(14) 0.0087(15) 0.0167(16)
C13 0.064(2) 0.072(2) 0.0535(19) 0.0261(17) 0.0150(16) 0.0147(18)
C14 0.063(2) 0.052(2) 0.072(2) 0.0209(16) 0.0212(17) 0.0126(17)
C15 0.058(2) 0.055(2) 0.075(2) 0.0336(17) 0.0125(16) 0.0159(16)
C16 0.065(2) 0.076(2) 0.062(2) 0.0180(18) 0.0202(17) 0.0211(19)
C17 0.072(2) 0.061(2) 0.089(3) 0.0256(19) 0.0269(19) 0.0314(18)
C18 0.066(2) 0.065(2) 0.081(2) 0.0402(19) 0.0316(19) 0.0271(18)
C19 0.071(2) 0.071(3) 0.078(3) 0.0128(19) 0.0275(19) 0.027(2)
C20 0.077(3) 0.088(3) 0.076(2) 0.050(2) 0.035(2) 0.040(2)
C21 0.075(2) 0.074(2) 0.060(2) 0.0314(17) 0.0215(17) 0.041(2)
C22 0.063(2) 0.052(2) 0.105(3) 0.040(2) 0.024(2) 0.0242(17)
C23 0.074(2) 0.048(2) 0.102(3) 0.0302(19) 0.034(2) 0.0223(19)

loop_
_atom_type_symbol
_atom_type_description
_atom_type_scat_dispersion_real
_atom_type_scat_dispersion_imag
_atom_type_scat_source
C C 0.0033 0.0016 'International Tables Vol C Tables 4.2.6.8 and 6.1.1.4'
H H 0.0000 0.0000 'International Tables Vol C Tables 4.2.6.8 and 6.1.1.4'

loop_
_geom_angle_atom_site_label_1
_geom_angle_atom_site_label_2
_geom_angle_atom_site_label_3
_geom_angle
_geom_angle_site_symmetry_1
_geom_angle_site_symmetry_3
_geom_angle_publ_flag
C2 C1 C5 119.3(3) . . ?
C2 C1 C4 120.9(3) . . ?
C5 C1 C4 119.7(3) . . ?
C1 C2 C9 119.6(3) . . ?
C1 C2 C3 123.6(3) . . ?
C9 C2 C3 116.8(3) . . ?
C15 C3 C7 118.6(3) . . ?
C15 C3 C2 120.2(3) . . ?
C7 C3 C2 121.1(3) . . ?
C8 C4 C10 118.9(3) . . ?
C8 C4 C1 120.2(3) . . ?
C10 C4 C1 120.9(3) . . ?
C11 C5 C6 117.3(3) . . ?
C11 C5 C1 122.8(3) . . ?
C6 C5 C1 119.9(3) . . ?
C13 C6 C16 122.2(3) . . ?
C13 C6 C5 118.7(3) . . ?
C16 C6 C5 119.2(3) . . ?
C14 C7 C3 119.0(3) . . ?
C14 C7 C12 121.4(3) . . ?
C3 C7 C12 119.4(3) . . ?
C18 C8 C4 121.1(3) . . ?
C13 C9 C2 121.0(3) . . ?
C21 C10 C4 119.0(3) . . ?
C21 C10 C12 121.8(3) . . ?
C4 C10 C12 118.8(3) . . ?
C17 C11 C5 121.8(3) . . ?
C10 C12 C7 107.7(2) . . ?
C9 C13 C6 121.4(3) . . ?
C23 C14 C7 121.5(3) . . ?
C22 C15 C3 121.1(3) . . ?
C19 C16 C6 121.6(3) . . ?
C11 C17 C19 119.7(4) . . ?
C20 C18 C8 120.1(3) . . ?
C16 C19 C17 120.4(3) . . ?
C18 C20 C21 119.5(3) . . ?
C10 C21 C20 121.3(3) . . ?
C23 C22 C15 120.0(3) . . ?
C22 C23 C14 119.8(3) . . ?

loop_
_geom_bond_atom_site_label_1
_geom_bond_atom_site_label_2
_geom_bond_distance
_geom_bond_site_symmetry_2
_geom_bond_publ_flag
C1 C2 1.381(4) . ?
C1 C5 1.435(4) . ?
C1 C4 1.487(4) . ?
C2 C9 1.420(4) . ?
C2 C3 1.485(4) . ?
C3 C15 1.392(4) . ?
C3 C7 1.405(4) . ?
C4 C8 1.390(4) . ?
C4 C10 1.394(4) . ?
C5 C11 1.415(4) . ?
C5 C6 1.418(4) . ?
C6 C13 1.397(5) . ?
C6 C16 1.409(4) . ?
C7 C14 1.379(4) . ?
C7 C12 1.503(4) . ?
C8 C18 1.375(4) . ?
C9 C13 1.361(4) . ?
C10 C21 1.384(4) . ?
C10 C12 1.503(4) . ?
C11 C17 1.372(4) . ?
C14 C23 1.375(4) . ?
C15 C22 1.375(4) . ?
C16 C19 1.346(5) . ?
C17 C19 1.393(4) . ?
C18 C20 1.364(4) . ?
C20 C21 1.386(4) . ?
C22 C23 1.369(4) . ?
